data_4133098
loop_
_publ_author_name
'Duong, Thien D.'
'Sapchenko, Sergey A.'
'da Silva, Ivan'
'Godfrey, Harry G. W.'
'Cheng, Yongqiang'
'Daemen, Luke L.'
'Manuel, Pascal'
'Ramirez-Cuesta, Anibal J'
'Yang, Sihai'
'Schr\"oder, Martin'

_publ_section_title
;
 Optimal Binding of Acetylene to a Nitro-Decorated Metal-Organic
 Framework.
;
_journal_issue 47
_journal_name_full 'Journal of the American Chemical Society'
_journal_page_first 16006
_journal_page_last 16009
_journal_paper_doi 10.1021/jacs.8b08504
_journal_volume 140
_journal_year 2018
_chemical_formula_moiety 'C28 H14 N2 O10'
_chemical_formula_sum 'C28 H14 Cu2 N2 O10'
_chemical_formula_weight 665.49
_chemical_name_common MFM-102-NH2
_space_group_crystal_system trigonal
_space_group_IT_number 166
_space_group_name_Hall '-R 3 2"'
_space_group_name_H-M_alt 'R -3 m :H'
_atom_sites_solution_hydrogens geom
_audit_creation_date 2018-07-18
_audit_creation_method
;
Olex2 1.2
(compiled 2018.05.29 svn.r3508 for OlexSys, GUI svn.r5506)
;
_audit_update_record
;
2018-07-22 deposited with the CCDC.
2018-07-25 downloaded from the CCDC.
;
_cell_angle_alpha 90
_cell_angle_beta 90
_cell_angle_gamma 120
_cell_formula_units_Z 9
_cell_length_a 18.3453(8)
_cell_length_b 18.3453(8)
_cell_length_c 52.3638(16)
_cell_measurement_reflns_used 6376
_cell_measurement_temperature 120(2)
_cell_measurement_theta_max 72.9290
_cell_measurement_theta_min 4.3720
_cell_volume 15262.0(11)
_computing_molecular_graphics 'Olex2 (Dolomanov et al., 2009)'
_computing_publication_material 'Olex2 (Dolomanov et al., 2009)'
_computing_structure_refinement 'XL (Sheldrick, 2008)'
_diffrn_ambient_temperature 120.15
_diffrn_measured_fraction_theta_full 0.999
_diffrn_measured_fraction_theta_max 0.981
_diffrn_measurement_device_type 'SuperNova, Dual, Cu at zero, Atlas'
_diffrn_measurement_method '\w scans'
_diffrn_radiation_type CuK\a
_diffrn_radiation_wavelength 1.54184
_diffrn_reflns_av_R_equivalents 0.0439
_diffrn_reflns_av_unetI/netI 0.0511
_diffrn_reflns_Laue_measured_fraction_full 0.999
_diffrn_reflns_Laue_measured_fraction_max 0.981
_diffrn_reflns_limit_h_max 16
_diffrn_reflns_limit_h_min -21
_diffrn_reflns_limit_k_max 22
_diffrn_reflns_limit_k_min -13
_diffrn_reflns_limit_l_max 65
_diffrn_reflns_limit_l_min -51
_diffrn_reflns_number 13519
_diffrn_reflns_point_group_measured_fraction_full 0.999
_diffrn_reflns_point_group_measured_fraction_max 0.981
_diffrn_reflns_theta_full 67.684
_diffrn_reflns_theta_max 74.722
_diffrn_reflns_theta_min 4.376
_diffrn_source 'micro-focus sealed X-ray tube'
_exptl_absorpt_coefficient_mu 0.994
_exptl_absorpt_correction_T_max 0.944
_exptl_absorpt_correction_T_min 0.868
_exptl_absorpt_correction_type gaussian
_exptl_absorpt_process_details
;
CrysAlisPro 1.171.38.41 (Rigaku Oxford Diffraction, 2015)
Numerical absorption correction based on gaussian integration over
			a multifaceted crystal model
Empirical absorption correction using spherical harmonics,
 implemented in SCALE3 ABSPACK scaling algorithm.
;
_exptl_crystal_colour green
_exptl_crystal_density_diffrn 0.652
_exptl_crystal_description blocks
_exptl_crystal_F_000 3006
_exptl_crystal_size_max 0.147
_exptl_crystal_size_mid 0.103
_exptl_crystal_size_min 0.059
_refine_diff_density_max 1.559
_refine_diff_density_min -0.456
_refine_diff_density_rms 0.096
_refine_ls_extinction_method none
_refine_ls_goodness_of_fit_ref 1.278
_refine_ls_hydrogen_treatment constr
_refine_ls_matrix_type full
_refine_ls_number_parameters 125
_refine_ls_number_reflns 3764
_refine_ls_number_restraints 7
_refine_ls_restrained_S_all 1.279
_refine_ls_R_factor_all 0.0916
_refine_ls_R_factor_gt 0.0836
_refine_ls_shift/su_max 0.001
_refine_ls_shift/su_mean 0.000
_refine_ls_structure_factor_coef Fsqd
_refine_ls_weighting_details 'w=1/[\s^2^(Fo^2^)+(0.2000P)^2^] where P=(Fo^2^+2Fc^2^)/3'
_refine_ls_weighting_scheme calc
_refine_ls_wR_factor_gt 0.2756
_refine_ls_wR_factor_ref 0.2895
_reflns_Friedel_coverage 0.000
_reflns_number_gt 3155
_reflns_number_total 3764
_reflns_threshold_expression 'I > 2\s(I)'
_cod_data_source_file ja8b08504_si_003.cif
_cod_data_source_block cutddb-sr
_cod_original_cell_volume 15262.0(13)
_cod_original_sg_symbol_H-M 'R -3 m'
_cod_database_code 4133098
_shelx_shelxl_version_number 2014/7
_shelx_space_group_comment
;
The symmetry employed for this shelxl refinement is uniquely defined
by the following loop, which should always be used as a source of
symmetry information in preference to the above space-group names.
They are only intended as comments.
;
_shelx_estimated_absorpt_t_max 0.944
_shelx_estimated_absorpt_t_min 0.868
_olex2_refinement_description
;
1. Fixed Uiso
 At 1.2 times of:
  All C(H) groups
2. Restrained distances
 N1-C8 = N2-C10
 1.4 with sigma of 0.01
 N1-C8 \\sim N2-C10
 with sigma of 0.02
 N2-C9 \\sim N2-C11
 with sigma of 0.02
 N1-C9 \\sim N1-C7
 with sigma of 0.02
3. Restrained planarity
 C9, C10, C11, N2
 with sigma of 0.1
 C7, C8, C9, N1
 with sigma of 0.1
4. Others
 Fixed Sof: C7(0.5) H7(0.5) C8(0.5) H8(0.5) C9(0.5) C10(0.5) H10(0.5) C11(0.5)
 H11(0.5) N2(0.25) N1(0.25)
5.a Aromatic/amide H refined with riding coordinates:
 C4(H4), C3(H3), C7(H7), C8(H8), C10(H10), C11(H11)
5.b Fitted hexagon refined as free rotating group:
 C6(C7,C8,C9,C10,C11)
;
_olex2_submission_special_instructions 'No special instructions were received'

loop_
_space_group_symop_operation_xyz
'x, y, z'
'-y, x-y, z'
'-x+y, -x, z'
'x-y, -y, -z'
'-x, -x+y, -z'
'y, x, -z'
'x+2/3, y+1/3, z+1/3'
'-y+2/3, x-y+1/3, z+1/3'
'-x+y+2/3, -x+1/3, z+1/3'
'x-y+2/3, -y+1/3, -z+1/3'
'-x+2/3, -x+y+1/3, -z+1/3'
'y+2/3, x+1/3, -z+1/3'
'x+1/3, y+2/3, z+2/3'
'-y+1/3, x-y+2/3, z+2/3'
'-x+y+1/3, -x+2/3, z+2/3'
'x-y+1/3, -y+2/3, -z+2/3'
'-x+1/3, -x+y+2/3, -z+2/3'
'y+1/3, x+2/3, -z+2/3'
'-x, -y, -z'
'y, -x+y, -z'
'x-y, x, -z'
'-x+y, y, z'
'x, x-y, z'
'-y, -x, z'
'-x+2/3, -y+1/3, -z+1/3'
'y+2/3, -x+y+1/3, -z+1/3'
'x-y+2/3, x+1/3, -z+1/3'
'-x+y+2/3, y+1/3, z+1/3'
'x+2/3, x-y+1/3, z+1/3'
'-y+2/3, -x+1/3, z+1/3'
'-x+1/3, -y+2/3, -z+2/3'
'y+1/3, -x+y+2/3, -z+2/3'
'x-y+1/3, x+2/3, -z+2/3'
'-x+y+1/3, y+2/3, z+2/3'
'x+1/3, x-y+2/3, z+2/3'
'-y+1/3, -x+2/3, z+2/3'

loop_
_atom_site_label
_atom_site_type_symbol
_atom_site_fract_x
_atom_site_fract_y
_atom_site_fract_z
_atom_site_U_iso_or_equiv
_atom_site_adp_type
_atom_site_occupancy
_atom_site_site_symmetry_order
_atom_site_calc_flag
_atom_site_refinement_flags_posn
_atom_site_refinement_flags_adp
_atom_site_refinement_flags_occupancy
_atom_site_disorder_assembly
_atom_site_disorder_group
Cu1 Cu 0.52486(2) 0.47514(2) 0.47959(2) 0.0614(3) Uani 1 2 d S T P . .
O1W O 0.5642(2) 0.4358(2) 0.44669(11) 0.152(2) Uani 1 2 d S T P . .
C5 C 0.1957(2) 0.3914(5) 0.42739(11) 0.0939(18) Uani 1 2 d S T P A .
C4 C 0.2667(3) 0.4031(3) 0.44066(7) 0.0864(10) Uani 1 1 d . . . . .
H4 H 0.3064 0.3925 0.4323 0.104 Uiso 1 1 calc R . . . .
C2 C 0.2806(2) 0.4301(2) 0.46599(6) 0.0752(9) Uani 1 1 d . . . . .
C3 C 0.22112(16) 0.4422(3) 0.47870(8) 0.0713(11) Uani 1 2 d S T P . .
H3 H 0.2295 0.4589 0.4961 0.086 Uiso 1 2 calc RS T P . .
C6 C 0.1852(3) 0.3703(5) 0.39964(7) 0.111(3) Uani 1 2 d S T P . .
C7 C 0.1102(3) 0.3066(3) 0.38959(11) 0.156(6) Uani 0.5 1 d DG . . A -1
H7 H 0.0630 0.2756 0.4004 0.187 Uiso 0.5 1 calc R . . A -1
C8 C 0.1042(4) 0.2882(6) 0.36366(11) 0.172(7) Uani 0.5 1 d DG . . A -1
H8 H 0.0556 0.2410 0.3568 0.207 Uiso 0.5 1 calc R . . A -1
C9 C 0.1730(5) 0.3419(7) 0.34770(7) 0.158(5) Uani 1 2 d DG . . A .
C10 C 0.2482(4) 0.3977(6) 0.35786(8) 0.182(9) Uani 0.5 1 d DG . . A -2
H10 H 0.2968 0.4243 0.3473 0.218 Uiso 0.5 1 calc R . . A -2
C11 C 0.2541(3) 0.4162(4) 0.38378(8) 0.174(8) Uani 0.5 1 d DG . . A -2
H11 H 0.3053 0.4600 0.3907 0.209 Uiso 0.5 1 calc R . . A -2
C1 C 0.3607(2) 0.4514(2) 0.47888(5) 0.0719(8) Uani 1 1 d . . . . .
O1 O 0.41256(19) 0.4393(2) 0.46643(4) 0.0845(7) Uani 1 1 d . . . . .
O2 O 0.37082(17) 0.48069(17) 0.50119(4) 0.0789(7) Uani 1 1 d . . . . .
N2 N 0.3204(9) 0.4468(17) 0.3431(2) 0.23(2) Uani 0.25 1 d D . . A 2
N1 N 0.0339(14) 0.2172(15) 0.3535(4) 0.66(10) Uani 0.25 1 d D . . A 1

loop_
_atom_site_aniso_label
_atom_site_aniso_U_11
_atom_site_aniso_U_22
_atom_site_aniso_U_33
_atom_site_aniso_U_23
_atom_site_aniso_U_13
_atom_site_aniso_U_12
Cu1 0.0990(5) 0.0990(5) 0.0266(4) -0.00125(7) 0.00125(7) 0.0798(4)
O1W 0.173(4) 0.173(4) 0.111(3) -0.0557(19) 0.0557(19) 0.087(4)
C5 0.099(2) 0.146(5) 0.052(3) -0.019(3) -0.0093(13) 0.073(3)
C4 0.099(2) 0.134(3) 0.0534(16) -0.0178(19) -0.0108(16) 0.079(2)
C2 0.093(2) 0.108(2) 0.0463(14) -0.0070(14) -0.0056(14) 0.0662(19)
C3 0.0797(18) 0.098(3) 0.0423(17) 0.0018(18) 0.0009(9) 0.0491(15)
C6 0.108(3) 0.204(8) 0.053(3) -0.039(4) -0.0195(19) 0.102(4)
C7 0.133(9) 0.234(17) 0.094(8) -0.050(10) -0.038(7) 0.087(11)
C8 0.154(11) 0.30(2) 0.098(9) -0.093(12) -0.050(8) 0.136(14)
C9 0.141(4) 0.330(16) 0.067(4) -0.089(7) -0.044(4) 0.165(8)
C10 0.125(8) 0.39(3) 0.044(4) -0.072(9) -0.021(5) 0.142(13)
C11 0.127(8) 0.34(2) 0.048(4) -0.071(8) -0.025(5) 0.115(11)
C1 0.101(2) 0.102(2) 0.0430(13) -0.0008(14) -0.0057(14) 0.073(2)
O1 0.1115(18) 0.133(2) 0.0487(10) -0.0170(12) -0.0144(11) 0.0912(17)
O2 0.1005(16) 0.1215(18) 0.0475(11) -0.0135(11) -0.0112(10) 0.0802(15)
N2 0.144(17) 0.41(5) 0.060(9) -0.082(17) -0.020(11) 0.08(2)
N1 1.5(3) 0.84(15) 0.16(3) -0.15(7) -0.27(9) 1.0(2)

loop_
_atom_type_symbol
_atom_type_description
_atom_type_scat_dispersion_real
_atom_type_scat_dispersion_imag
_atom_type_scat_source
C C 0.0181 0.0091 'International Tables Vol C Tables 4.2.6.8 and 6.1.1.4'
H H 0.0000 0.0000 'International Tables Vol C Tables 4.2.6.8 and 6.1.1.4'
Cu Cu -1.9646 0.5888 'International Tables Vol C Tables 4.2.6.8 and 6.1.1.4'
N N 0.0311 0.0180 'International Tables Vol C Tables 4.2.6.8 and 6.1.1.4'
O O 0.0492 0.0322 'International Tables Vol C Tables 4.2.6.8 and 6.1.1.4'

loop_
_geom_angle_atom_site_label_1
_geom_angle_atom_site_label_2
_geom_angle_atom_site_label_3
_geom_angle
_geom_angle_site_symmetry_1
_geom_angle_site_symmetry_3
O1W Cu1 Cu1 179.5(2) . 19_666
O1 Cu1 Cu1 85.07(7) . 19_666
O1 Cu1 Cu1 85.06(7) 24_665 19_666
O1 Cu1 O1W 94.55(17) . .
O1 Cu1 O1W 94.55(17) 24_665 .
O1 Cu1 O1 88.47(19) 24_665 .
O2 Cu1 Cu1 82.88(7) 6_556 19_666
O2 Cu1 Cu1 82.88(7) 19_666 19_666
O2 Cu1 O1W 97.50(16) 19_666 .
O2 Cu1 O1W 97.50(16) 6_556 .
O2 Cu1 O1 90.04(13) 6_556 .
O2 Cu1 O1 90.03(13) 19_666 24_665
O2 Cu1 O1 167.94(9) 19_666 .
O2 Cu1 O1 167.93(9) 6_556 24_665
O2 Cu1 O2 88.93(16) 19_666 6_556
C4 C5 C4 118.0(5) 22 .
C4 C5 C6 121.0(2) . .
C4 C5 C6 121.0(2) 22 .
C5 C4 H4 119.4 . .
C2 C4 C5 121.3(3) . .
C2 C4 H4 119.4 . .
C4 C2 C1 120.6(3) . .
C3 C2 C4 119.7(3) . .
C3 C2 C1 119.6(3) . .
C2 C3 C2 120.1(4) 22 .
C2 C3 H3 120.0 . .
C2 C3 H3 120.0 22 .
C7 C6 C5 122.2(4) . .
C11 C6 C5 117.7(5) . .
C6 C7 H7 120.0 . .
C6 C7 C8 120.0 . .
C8 C7 H7 120.0 . .
C7 C8 H8 121.0 . .
C7 C8 N1 121.3(8) . .
C9 C8 C7 118.1 . .
C9 C8 H8 121.0 . .
C9 C8 N1 120.5(8) . .
N1 C8 H8 1.8 . .
C8 C9 C9 116.4(9) . 31
C8 C9 C9 118.1(7) . 16
C9 C9 C8 57(3) 22 .
C9 C9 C9 87.1(12) 22 31
C9 C9 C9 89.9(7) 22 16
C9 C9 C9 2.8(11) 16 31
C9 C9 C10 130(4) 22 .
C10 C9 C9 120.4(5) . 16
C10 C9 C9 122.4(9) . 31
C9 C10 H10 120.1 . .
C9 C10 N2 123.3(6) . .
C11 C10 C9 119.7 . .
C11 C10 H10 120.1 . .
C11 C10 N2 116.5(6) . .
N2 C10 H10 7.4 . .
C6 C11 H11 120.0 . .
C10 C11 C6 119.92(14) . .
C10 C11 H11 120.0 . .
O1 C1 C2 117.0(3) . .
O2 C1 C2 116.8(3) . .
O2 C1 O1 126.2(3) . .
C1 O1 Cu1 121.4(2) . .
C1 O2 Cu1 124.2(2) . 19_666

loop_
_geom_bond_atom_site_label_1
_geom_bond_atom_site_label_2
_geom_bond_distance
_geom_bond_site_symmetry_2
Cu1 Cu1 2.6575(9) 19_666
Cu1 O1W 2.128(3) .
Cu1 O1 1.948(3) 24_665
Cu1 O1 1.948(3) .
Cu1 O2 1.944(2) 6_556
Cu1 O2 1.944(2) 19_666
C5 C4 1.396(5) 22
C5 C4 1.396(5) .
C5 C6 1.491(6) .
C4 H4 0.9500 .
C4 C2 1.394(5) .
C2 C3 1.389(4) .
C2 C1 1.480(5) .
C3 C2 1.389(4) 22
C3 H3 0.9500 .
C6 C7 1.388(3) .
C6 C11 1.3909(13) .
C7 H7 0.9500 .
C7 C8 1.3900 .
C8 H8 0.9500 .
C8 C9 1.4209 .
C8 N1 1.401(9) .
C9 C9 0.075(19) 22
C9 C9 1.531(6) 31
C9 C9 1.529(6) 16
C9 C10 1.3490 .
C10 H10 0.9500 .
C10 C11 1.3900 .
C10 N2 1.403(9) .
C11 H11 0.9500 .
C1 O1 1.262(4) .
C1 O2 1.260(4) .
O2 Cu1 1.944(2) 19_666

loop_
_geom_torsion_atom_site_label_1
_geom_torsion_atom_site_label_2
_geom_torsion_atom_site_label_3
_geom_torsion_atom_site_label_4
_geom_torsion
_geom_torsion_site_symmetry_1
_geom_torsion_site_symmetry_4
C5 C4 C2 C3 2.7(8) . .
C5 C4 C2 C1 -173.1(5) . .
C5 C6 C7 C8 -178.5(4) . .
C5 C6 C11 C10 178.6(4) . .
C4 C5 C4 C2 -3.4(10) 22 .
C4 C5 C6 C7 133.6(7) . .
C4 C5 C6 C7 -48.9(11) 22 .
C4 C5 C6 C11 132.1(7) 22 .
C4 C5 C6 C11 -45.4(10) . .
C4 C2 C3 C2 -2.0(8) . 22
C4 C2 C1 O1 -4.1(6) . .
C4 C2 C1 O2 175.4(4) . .
C2 C1 O1 Cu1 173.6(3) . .
C2 C1 O2 Cu1 -172.8(2) . 19_666
C3 C2 C1 O1 -179.9(4) . .
C3 C2 C1 O2 -0.4(6) . .
C6 C5 C4 C2 174.2(6) . .
C6 C7 C8 C9 -6.8(4) . .
C6 C7 C8 N1 171(2) . .
C7 C8 C9 C9 -107(4) . 22
C7 C8 C9 C9 -176.5(9) . 16
C7 C8 C9 C9 -174.0(13) . 31
C9 C9 C10 C11 57(3) 22 .
C9 C9 C10 C11 176.5(10) 16 .
C9 C9 C10 C11 174.3(14) 31 .
C9 C9 C10 N2 4.4(19) 16 .
C9 C9 C10 N2 -115(4) 22 .
C9 C9 C10 N2 2(2) 31 .
C9 C10 C11 C6 7.3(4) . .
C1 C2 C3 C2 173.9(3) . 22
O1 C1 O2 Cu1 6.6(6) . 19_666
O2 C1 O1 Cu1 -5.8(6) . .
N2 C10 C11 C6 179.9(18) . .
N1 C8 C9 C9 8(2) . 31
N1 C8 C9 C9 75(4) . 22
N1 C8 C9 C9 6(2) . 16
